data_2209691
loop_
_publ_author_name
'Yu, Chu-Yi'
'Fu, Ying'

_publ_section_title 1,3:4,6-Di-<i>O</i>-benzylidene-<i>N</i>-cinnamyl-2,5-dideoxy-2,5-imino-<small>L</small>-iditol
_journal_issue 7
_journal_name_full 'Acta Crystallographica Section E'
_journal_page_first o3115
_journal_page_last o3116
_journal_paper_doi 10.1107/S1600536806024494
_journal_volume 62
_journal_year 2006
_chemical_formula_iupac 'C29 H27 N O5'
_chemical_formula_moiety 'C29 H27 N O5'
_chemical_formula_sum 'C29 H27 N O5'
_chemical_formula_weight 469.52
_chemical_melting_point 387
_chemical_name_common (1,3;4,6-Di-O-benzylidene-2,5-dodeoxy-2,5-imino-L-iditol)-N-cinnamide
_chemical_name_systematic
;
1,3:4,6-Di-O-benzylidene-2,5-dideoxy-2,5-imino-N-cinnamyl-L-iditol
;
_space_group_IT_number 4
_symmetry_cell_setting monoclinic
_symmetry_space_group_name_Hall 'P 2yb'
_symmetry_space_group_name_H-M 'P 1 21 1'
_atom_sites_solution_hydrogens geom
_atom_sites_solution_primary direct
_atom_sites_solution_secondary difmap
_audit_creation_method SHELXL-97
_cell_angle_alpha 90.00
_cell_angle_beta 98.653(5)
_cell_angle_gamma 90.00
_cell_formula_units_Z 2
_cell_length_a 13.373(5)
_cell_length_b 5.7653(18)
_cell_length_c 17.964(6)
_cell_measurement_reflns_used 2871
_cell_measurement_temperature 113(2)
_cell_measurement_theta_max 27.9
_cell_measurement_theta_min 1.5
_cell_volume 1369.2(8)
_computing_cell_refinement CrystalClear
_computing_data_collection 'CrystalClear (Rigaku/MSC, 2005)'
_computing_data_reduction CrystalClear
_computing_molecular_graphics 'SHELXTL (Bruker, 1998)'
_computing_publication_material 'CrystalStructure (Rigaku/MSC, 2005)'
_computing_structure_refinement 'SHELXL97 (Sheldrick, 1997)'
_computing_structure_solution 'SHELXS97 (Sheldrick, 1990)'
_diffrn_ambient_temperature 113(2)
_diffrn_detector_area_resol_mean 7.31
_diffrn_measured_fraction_theta_full 0.996
_diffrn_measured_fraction_theta_max 0.991
_diffrn_measurement_device_type 'Rigaku Saturn'
_diffrn_measurement_method \w
_diffrn_radiation_monochromator confocal
_diffrn_radiation_source 'rotating anode'
_diffrn_radiation_type MoK\a
_diffrn_radiation_wavelength 0.71070
_diffrn_reflns_av_R_equivalents 0.0379
_diffrn_reflns_av_sigmaI/netI 0.0588
_diffrn_reflns_limit_h_max 17
_diffrn_reflns_limit_h_min -16
_diffrn_reflns_limit_k_max 5
_diffrn_reflns_limit_k_min -7
_diffrn_reflns_limit_l_max 19
_diffrn_reflns_limit_l_min -23
_diffrn_reflns_number 8139
_diffrn_reflns_theta_full 25.00
_diffrn_reflns_theta_max 27.87
_diffrn_reflns_theta_min 1.78
_diffrn_standards_number 0
_exptl_absorpt_coefficient_mu 0.078
_exptl_absorpt_correction_T_max 0.9846
_exptl_absorpt_correction_T_min 0.9755
_exptl_absorpt_correction_type multi-scan
_exptl_absorpt_process_details
;
(Jacobson, 1998)
;
_exptl_crystal_colour colourless
_exptl_crystal_density_diffrn 1.139
_exptl_crystal_density_method 'not measured'
_exptl_crystal_description block
_exptl_crystal_F_000 496
_exptl_crystal_size_max 0.32
_exptl_crystal_size_mid 0.22
_exptl_crystal_size_min 0.20
_refine_diff_density_max 0.225
_refine_diff_density_min -0.213
_refine_ls_extinction_coef 0.022(2)
_refine_ls_extinction_expression Fc^*^=kFc[1+0.001xFc^2^\l^3^/sin(2\q)]^-1/4^
_refine_ls_extinction_method SHELXL97
_refine_ls_goodness_of_fit_ref 0.960
_refine_ls_hydrogen_treatment constr
_refine_ls_matrix_type full
_refine_ls_number_parameters 318
_refine_ls_number_reflns 3555
_refine_ls_number_restraints 1
_refine_ls_restrained_S_all 0.960
_refine_ls_R_factor_all 0.0503
_refine_ls_R_factor_gt 0.0398
_refine_ls_shift/su_max 0.002
_refine_ls_shift/su_mean 0.000
_refine_ls_structure_factor_coef Fsqd
_refine_ls_weighting_details 'calc w=1/[\s^2^(Fo^2^)+(0.0496P)^2^] where P=(Fo^2^+2Fc^2^)/3'
_refine_ls_weighting_scheme calc
_refine_ls_wR_factor_gt 0.0886
_refine_ls_wR_factor_ref 0.0939
_reflns_number_gt 2777
_reflns_number_total 3555
_reflns_threshold_expression I>2\s(I)
_cod_data_source_file wn2041.cif
_cod_data_source_block II
_cod_original_sg_symbol_H-M 'P 21'
_cod_database_code 2209691
_cod_database_fobs_code 2209691

loop_
_symmetry_equiv_pos_as_xyz
'x, y, z'
'-x, y+1/2, -z'

loop_
_atom_site_type_symbol
_atom_site_label
_atom_site_fract_x
_atom_site_fract_y
_atom_site_fract_z
_atom_site_U_iso_or_equiv
_atom_site_adp_type
_atom_site_calc_flag
_atom_site_refinement_flags
_atom_site_occupancy
O O1 0.76013(12) 0.9782(3) 0.12816(8) 0.0278(4) Uani d . 1
O O2 0.95453(11) 0.4884(3) 0.27652(7) 0.0235(3) Uani d . 1
O O3 0.85037(11) 0.6014(3) 0.36194(7) 0.0224(3) Uani d . 1
O O4 0.58638(11) 0.5278(3) 0.30359(8) 0.0240(4) Uani d . 1
O O5 0.51449(11) 0.7814(3) 0.21073(8) 0.0265(4) Uani d . 1
N N1 0.74182(14) 0.6789(3) 0.20666(9) 0.0213(4) Uani d . 1
C C1 0.77085(17) 0.4496(4) 0.23885(11) 0.0218(5) Uani d . 1
H H1 0.7194 0.3325 0.2172 0.026 Uiso calc R 1
C C2 0.76273(16) 0.4864(4) 0.32267(11) 0.0210(4) Uani d . 1
H H2 0.7483 0.3380 0.3479 0.025 Uiso calc R 1
C C3 0.67774(16) 0.6585(4) 0.32187(11) 0.0229(5) Uani d . 1
H H3 0.6808 0.7399 0.3713 0.027 Uiso calc R 1
C C4 0.69494(17) 0.8254(4) 0.25901(11) 0.0222(5) Uani d . 1
H H4 0.7445 0.9471 0.2802 0.027 Uiso calc R 1
C C5 0.87622(16) 0.3603(4) 0.23142(11) 0.0239(5) Uani d . 1
H H5A 0.8813 0.1951 0.2466 0.029 Uiso calc R 1
H H5B 0.8862 0.3697 0.1780 0.029 Uiso calc R 1
C C6 0.94076(16) 0.4819(4) 0.35296(10) 0.0225(5) Uani d . 1
H H6 0.9363 0.3171 0.3695 0.027 Uiso calc R 1
C C7 1.02936(15) 0.5989(4) 0.39972(11) 0.0216(5) Uani d . 1
C C8 1.06573(18) 0.8098(4) 0.37722(12) 0.0267(5) Uani d . 1
H H8 1.0329 0.8843 0.3330 0.032 Uiso calc R 1
C C9 1.14938(18) 0.9107(4) 0.41903(12) 0.0301(6) Uani d . 1
H H9 1.1742 1.0543 0.4034 0.036 Uiso calc R 1
C C10 1.19750(19) 0.8033(4) 0.48387(12) 0.0317(6) Uani d . 1
H H10 1.2552 0.8729 0.5126 0.038 Uiso calc R 1
C C11 1.16080(18) 0.5939(5) 0.50647(12) 0.0295(5) Uani d . 1
H H11 1.1935 0.5201 0.5508 0.035 Uiso calc R 1
C C12 1.07648(17) 0.4913(4) 0.46457(11) 0.0245(5) Uani d . 1
H H12 1.0513 0.3482 0.4803 0.029 Uiso calc R 1
C C13 0.50107(16) 0.6732(4) 0.27843(12) 0.0239(5) Uani d . 1
H H13 0.4944 0.7936 0.3175 0.029 Uiso calc R 1
C C14 0.40939(16) 0.5211(4) 0.26804(12) 0.0247(5) Uani d . 1
C C15 0.33177(17) 0.5623(5) 0.30982(13) 0.0333(6) Uani d . 1
H H15 0.3352 0.6922 0.3426 0.040 Uiso calc R 1
C C16 0.24910(18) 0.4136(5) 0.30369(15) 0.0389(7) Uani d . 1
H H16 0.1957 0.4438 0.3318 0.047 Uiso calc R 1
C C17 0.24417(19) 0.2223(5) 0.25706(13) 0.0358(6) Uani d . 1
H H17 0.1888 0.1180 0.2545 0.043 Uiso calc R 1
C C18 0.32060(19) 0.1827(5) 0.21388(13) 0.0341(6) Uani d . 1
H H18 0.3167 0.0532 0.1809 0.041 Uiso calc R 1
C C19 0.40245(18) 0.3327(4) 0.21916(12) 0.0302(6) Uani d . 1
H H19 0.4541 0.3066 0.1892 0.036 Uiso calc R 1
C C20 0.59625(17) 0.9436(4) 0.22397(13) 0.0265(5) Uani d . 1
H H20A 0.5791 1.0672 0.2581 0.032 Uiso calc R 1
H H20B 0.6059 1.0169 0.1757 0.032 Uiso calc R 1
C C21 0.76252(17) 0.7671(4) 0.14022(12) 0.0239(5) Uani d . 1
C C22 0.78395(16) 0.5967(4) 0.08319(10) 0.0241(5) Uani d . 1
H H22 0.7625 0.4404 0.0865 0.029 Uiso calc R 1
C C23 0.83327(17) 0.6603(4) 0.02693(10) 0.0245(5) Uani d . 1
H H23 0.8540 0.8178 0.0259 0.029 Uiso calc R 1
C C24 0.85820(17) 0.5086(4) -0.03327(11) 0.0221(5) Uani d . 1
C C25 0.80792(18) 0.2991(4) -0.05153(11) 0.0261(5) Uani d . 1
H H25 0.7561 0.2508 -0.0241 0.031 Uiso calc R 1
C C26 0.83263(18) 0.1618(4) -0.10884(12) 0.0293(5) Uani d . 1
H H26 0.7964 0.0223 -0.1217 0.035 Uiso calc R 1
C C27 0.91032(19) 0.2264(5) -0.14793(12) 0.0309(6) Uani d . 1
H H27 0.9279 0.1302 -0.1869 0.037 Uiso calc R 1
C C28 0.96191(18) 0.4317(4) -0.12981(12) 0.0292(6) Uani d . 1
H H28 1.0157 0.4756 -0.1559 0.035 Uiso calc R 1
C C29 0.93512(17) 0.5739(4) -0.07337(11) 0.0258(5) Uani d . 1
H H29 0.9696 0.7167 -0.0621 0.031 Uiso calc R 1

loop_
_atom_site_aniso_label
_atom_site_aniso_U_11
_atom_site_aniso_U_22
_atom_site_aniso_U_33
_atom_site_aniso_U_12
_atom_site_aniso_U_13
_atom_site_aniso_U_23
O1 0.0394(10) 0.0172(9) 0.0286(8) -0.0023(7) 0.0110(7) 0.0011(7)
O2 0.0225(8) 0.0281(9) 0.0213(7) -0.0029(7) 0.0074(6) -0.0025(7)
O3 0.0203(8) 0.0238(9) 0.0241(7) 0.0003(7) 0.0067(6) -0.0027(6)
O4 0.0198(8) 0.0235(9) 0.0297(8) -0.0027(6) 0.0067(6) -0.0024(7)
O5 0.0237(8) 0.0220(9) 0.0339(8) 0.0005(7) 0.0041(7) 0.0023(7)
N1 0.0257(10) 0.0173(10) 0.0225(9) 0.0019(8) 0.0088(8) -0.0010(7)
C1 0.0258(12) 0.0167(12) 0.0240(10) 0.0002(9) 0.0066(9) -0.0011(9)
C2 0.0223(11) 0.0181(11) 0.0233(10) -0.0043(9) 0.0060(9) -0.0014(9)
C3 0.0207(11) 0.0235(12) 0.0259(10) -0.0024(9) 0.0080(9) -0.0043(9)
C4 0.0237(11) 0.0179(12) 0.0271(11) -0.0017(9) 0.0103(10) -0.0025(9)
C5 0.0282(12) 0.0204(12) 0.0237(10) 0.0006(10) 0.0059(9) -0.0050(9)
C6 0.0238(11) 0.0220(12) 0.0234(10) -0.0004(9) 0.0094(9) -0.0006(9)
C7 0.0194(11) 0.0211(12) 0.0259(10) 0.0014(9) 0.0084(9) -0.0035(9)
C8 0.0320(13) 0.0231(13) 0.0256(11) 0.0016(10) 0.0059(10) 0.0010(9)
C9 0.0347(14) 0.0231(13) 0.0339(13) -0.0081(10) 0.0098(11) -0.0018(10)
C10 0.0295(13) 0.0356(16) 0.0304(12) -0.0037(11) 0.0060(10) -0.0069(11)
C11 0.0294(12) 0.0318(13) 0.0270(11) 0.0008(11) 0.0034(10) -0.0022(10)
C12 0.0281(12) 0.0232(12) 0.0237(10) -0.0002(10) 0.0086(9) -0.0008(9)
C13 0.0209(12) 0.0209(12) 0.0310(11) 0.0021(9) 0.0081(9) -0.0030(9)
C14 0.0214(11) 0.0215(12) 0.0312(11) 0.0021(10) 0.0037(9) -0.0002(9)
C15 0.0322(13) 0.0263(14) 0.0443(13) -0.0020(11) 0.0154(11) -0.0045(11)
C16 0.0271(14) 0.0393(17) 0.0532(15) -0.0031(12) 0.0154(12) 0.0047(13)
C17 0.0269(13) 0.0328(16) 0.0450(14) -0.0065(11) -0.0037(11) 0.0125(12)
C18 0.0348(14) 0.0257(14) 0.0379(13) 0.0006(11) -0.0067(11) 0.0000(11)
C19 0.0245(12) 0.0300(15) 0.0354(13) 0.0032(10) 0.0025(10) -0.0022(10)
C20 0.0268(12) 0.0180(12) 0.0363(12) 0.0008(9) 0.0100(10) 0.0007(10)
C21 0.0228(12) 0.0232(13) 0.0260(11) -0.0019(10) 0.0048(9) -0.0019(9)
C22 0.0305(12) 0.0189(11) 0.0233(10) -0.0021(10) 0.0055(9) -0.0015(9)
C23 0.0290(13) 0.0216(12) 0.0223(10) 0.0007(10) 0.0017(9) 0.0000(9)
C24 0.0275(11) 0.0195(11) 0.0187(9) 0.0009(9) 0.0019(9) 0.0032(9)
C25 0.0303(13) 0.0241(13) 0.0253(11) -0.0001(10) 0.0082(10) 0.0009(9)
C26 0.0346(13) 0.0243(13) 0.0293(11) -0.0010(11) 0.0056(10) -0.0045(10)
C27 0.0345(14) 0.0332(15) 0.0255(11) 0.0078(11) 0.0065(10) -0.0015(10)
C28 0.0286(13) 0.0314(15) 0.0299(12) 0.0029(11) 0.0118(10) 0.0055(10)
C29 0.0280(12) 0.0227(12) 0.0269(11) -0.0031(10) 0.0044(10) 0.0025(9)

loop_
_atom_type_symbol
_atom_type_description
_atom_type_scat_dispersion_real
_atom_type_scat_dispersion_imag
_atom_type_scat_source
C C 0.0033 0.0000 'International Tables Vol C Tables 4.2.6.8 and 6.1.1.4'
H H 0.0000 0.0000 'International Tables Vol C Tables 4.2.6.8 and 6.1.1.4'
N N 0.0061 0.0000 'International Tables Vol C Tables 4.2.6.8 and 6.1.1.4'
O O 0.0106 0.0000 'International Tables Vol C Tables 4.2.6.8 and 6.1.1.4'

loop_
_geom_angle_atom_site_label_1
_geom_angle_atom_site_label_2
_geom_angle_atom_site_label_3
_geom_angle
C6 O2 C5 110.21(16)
C6 O3 C2 111.43(16)
C3 O4 C13 112.09(17)
C13 O5 C20 109.93(16)
C21 N1 C1 127.07(18)
C21 N1 C4 120.47(18)
C1 N1 C4 112.14(15)
N1 C1 C5 117.50(18)
N1 C1 C2 101.96(16)
C5 C1 C2 109.51(17)
N1 C1 H1 109.2
C5 C1 H1 109.2
C2 C1 H1 109.2
O3 C2 C3 105.03(17)
O3 C2 C1 111.81(16)
C3 C2 C1 104.20(17)
O3 C2 H2 111.8
C3 C2 H2 111.8
C1 C2 H2 111.8
O4 C3 C2 105.80(18)
O4 C3 C4 112.36(17)
C2 C3 C4 102.97(16)
O4 C3 H3 111.7
C2 C3 H3 111.7
C4 C3 H3 111.7
N1 C4 C20 114.55(17)
N1 C4 C3 103.69(17)
C20 C4 C3 111.55(18)
N1 C4 H4 108.9
C20 C4 H4 108.9
C3 C4 H4 108.9
O2 C5 C1 112.56(17)
O2 C5 H5A 109.1
C1 C5 H5A 109.1
O2 C5 H5B 109.1
C1 C5 H5B 109.1
H5A C5 H5B 107.8
O2 C6 O3 109.55(16)
O2 C6 C7 108.88(17)
O3 C6 C7 109.31(18)
O2 C6 H6 109.7
O3 C6 H6 109.7
C7 C6 H6 109.7
C12 C7 C8 120.1(2)
C12 C7 C6 119.3(2)
C8 C7 C6 120.7(2)
C9 C8 C7 120.0(2)
C9 C8 H8 120.0
C7 C8 H8 120.0
C8 C9 C10 120.3(2)
C8 C9 H9 119.8
C10 C9 H9 119.8
C11 C10 C9 119.6(2)
C11 C10 H10 120.2
C9 C10 H10 120.2
C10 C11 C12 120.4(2)
C10 C11 H11 119.8
C12 C11 H11 119.8
C7 C12 C11 119.6(2)
C7 C12 H12 120.2
C11 C12 H12 120.2
O5 C13 O4 109.51(16)
O5 C13 C14 111.22(18)
O4 C13 C14 107.16(18)
O5 C13 H13 109.6
O4 C13 H13 109.6
C14 C13 H13 109.6
C15 C14 C19 119.3(2)
C15 C14 C13 119.8(2)
C19 C14 C13 120.80(19)
C14 C15 C16 120.1(2)
C14 C15 H15 119.9
C16 C15 H15 119.9
C17 C16 C15 120.4(2)
C17 C16 H16 119.8
C15 C16 H16 119.8
C16 C17 C18 119.8(2)
C16 C17 H17 120.1
C18 C17 H17 120.1
C19 C18 C17 119.9(2)
C19 C18 H18 120.1
C17 C18 H18 120.1
C18 C19 C14 120.5(2)
C18 C19 H19 119.8
C14 C19 H19 119.8
O5 C20 C4 111.51(18)
O5 C20 H20A 109.3
C4 C20 H20A 109.3
O5 C20 H20B 109.3
C4 C20 H20B 109.3
H20A C20 H20B 108.0
O1 C21 N1 121.2(2)
O1 C21 C22 122.39(19)
N1 C21 C22 116.4(2)
C23 C22 C21 120.7(2)
C23 C22 H22 119.7
C21 C22 H22 119.7
C22 C23 C24 125.8(2)
C22 C23 H23 117.1
C24 C23 H23 117.1
C29 C24 C25 118.6(2)
C29 C24 C23 119.2(2)
C25 C24 C23 122.25(19)
C26 C25 C24 120.7(2)
C26 C25 H25 119.6
C24 C25 H25 119.6
C25 C26 C27 120.4(2)
C25 C26 H26 119.8
C27 C26 H26 119.8
C28 C27 C26 119.6(2)
C28 C27 H27 120.2
C26 C27 H27 120.2
C27 C28 C29 120.1(2)
C27 C28 H28 120.0
C29 C28 H28 120.0
C28 C29 C24 120.5(2)
C28 C29 H29 119.7
C24 C29 H29 119.7

loop_
_geom_bond_atom_site_label_1
_geom_bond_atom_site_label_2
_geom_bond_distance
O1 C21 1.236(3)
O2 C6 1.413(2)
O2 C5 1.429(3)
O3 C6 1.422(2)
O3 C2 1.436(2)
O4 C3 1.431(3)
O4 C13 1.433(3)
O5 C13 1.402(3)
O5 C20 1.431(3)
N1 C21 1.364(3)
N1 C1 1.471(3)
N1 C4 1.472(3)
C1 C5 1.525(3)
C1 C2 1.540(3)
C1 H1 1.0000
C2 C3 1.507(3)
C2 H2 1.0000
C3 C4 1.527(3)
C3 H3 1.0000
C4 C20 1.534(3)
C4 H4 1.0000
C5 H5A 0.9900
C5 H5B 0.9900
C6 C7 1.505(3)
C6 H6 1.0000
C7 C12 1.385(3)
C7 C8 1.392(3)
C8 C9 1.379(3)
C8 H8 0.9500
C9 C10 1.389(3)
C9 H9 0.9500
C10 C11 1.387(4)
C10 H10 0.9500
C11 C12 1.390(3)
C11 H11 0.9500
C12 H12 0.9500
C13 C14 1.496(3)
C13 H13 1.0000
C14 C15 1.390(3)
C14 C19 1.391(3)
C15 C16 1.390(3)
C15 H15 0.9500
C16 C17 1.381(4)
C16 H16 0.9500
C17 C18 1.392(4)
C17 H17 0.9500
C18 C19 1.387(3)
C18 H18 0.9500
C19 H19 0.9500
C20 H20A 0.9900
C20 H20B 0.9900
C21 C22 1.478(3)
C22 C23 1.339(3)
C22 H22 0.9500
C23 C24 1.468(3)
C23 H23 0.9500
C24 C29 1.393(3)
C24 C25 1.397(3)
C25 C26 1.377(3)
C25 H25 0.9500
C26 C27 1.390(3)
C26 H26 0.9500
C27 C28 1.384(4)
C27 H27 0.9500
C28 C29 1.392(3)
C28 H28 0.9500
C29 H29 0.9500

loop_
_geom_hbond_atom_site_label_D
_geom_hbond_atom_site_label_H
_geom_hbond_atom_site_label_A
_geom_hbond_site_symmetry_A
_geom_hbond_distance_DH
_geom_hbond_distance_HA
_geom_hbond_distance_DA
_geom_hbond_angle_DHA
C20 H20B O1 . 0.99 2.36 2.990(3) 121
C27 H27 O2 2_745 0.95 2.55 3.427(3) 154

loop_
_geom_torsion_atom_site_label_1
_geom_torsion_atom_site_label_2
_geom_torsion_atom_site_label_3
_geom_torsion_atom_site_label_4
_geom_torsion
C21 N1 C1 C5 40.2(3)
C4 N1 C1 C5 -133.30(19)
C21 N1 C1 C2 159.8(2)
C4 N1 C1 C2 -13.6(2)
C6 O3 C2 C3 -167.09(15)
C6 O3 C2 C1 -54.7(2)
N1 C1 C2 O3 -80.4(2)
C5 C1 C2 O3 44.7(2)
N1 C1 C2 C3 32.5(2)
C5 C1 C2 C3 157.65(18)
C13 O4 C3 C2 -162.27(15)
C13 O4 C3 C4 -50.6(2)
O3 C2 C3 O4 -163.46(14)
C1 C2 C3 O4 78.85(19)
O3 C2 C3 C4 78.45(19)
C1 C2 C3 C4 -39.2(2)
C21 N1 C4 C20 54.1(3)
C1 N1 C4 C20 -131.99(19)
C21 N1 C4 C3 175.86(18)
C1 N1 C4 C3 -10.2(2)
O4 C3 C4 N1 -83.1(2)
C2 C3 C4 N1 30.3(2)
O4 C3 C4 C20 40.7(2)
C2 C3 C4 C20 154.06(17)
C6 O2 C5 C1 57.5(2)
N1 C1 C5 O2 69.2(2)
C2 C1 C5 O2 -46.4(2)
C5 O2 C6 O3 -65.7(2)
C5 O2 C6 C7 174.79(18)
C2 O3 C6 O2 65.0(2)
C2 O3 C6 C7 -175.82(16)
O2 C6 C7 C12 -132.9(2)
O3 C6 C7 C12 107.5(2)
O2 C6 C7 C8 45.3(3)
O3 C6 C7 C8 -74.4(2)
C12 C7 C8 C9 0.7(3)
C6 C7 C8 C9 -177.5(2)
C7 C8 C9 C10 -0.3(3)
C8 C9 C10 C11 -0.1(3)
C9 C10 C11 C12 0.1(3)
C8 C7 C12 C11 -0.7(3)
C6 C7 C12 C11 177.48(19)
C10 C11 C12 C7 0.3(3)
C20 O5 C13 O4 -67.7(2)
C20 O5 C13 C14 174.04(17)
C3 O4 C13 O5 64.4(2)
C3 O4 C13 C14 -174.82(15)
O5 C13 C14 C15 -120.9(2)
O4 C13 C14 C15 119.4(2)
O5 C13 C14 C19 61.6(3)
O4 C13 C14 C19 -58.0(3)
C19 C14 C15 C16 1.2(4)
C13 C14 C15 C16 -176.2(2)
C14 C15 C16 C17 1.0(4)
C15 C16 C17 C18 -2.3(4)
C16 C17 C18 C19 1.4(4)
C17 C18 C19 C14 0.8(4)
C15 C14 C19 C18 -2.1(3)
C13 C14 C19 C18 175.3(2)
C13 O5 C20 C4 58.0(2)
N1 C4 C20 O5 73.2(2)
C3 C4 C20 O5 -44.2(2)
C1 N1 C21 O1 -159.6(2)
C4 N1 C21 O1 13.3(3)
C1 N1 C21 C22 22.5(3)
C4 N1 C21 C22 -164.49(19)
O1 C21 C22 C23 22.1(3)
N1 C21 C22 C23 -160.1(2)
C21 C22 C23 C24 -179.4(2)
C22 C23 C24 C29 -160.0(2)
C22 C23 C24 C25 19.5(3)
C29 C24 C25 C26 -1.1(3)
C23 C24 C25 C26 179.4(2)
C24 C25 C26 C27 2.0(4)
C25 C26 C27 C28 -1.0(4)
C26 C27 C28 C29 -0.8(3)
C27 C28 C29 C24 1.7(3)
C25 C24 C29 C28 -0.7(3)
C23 C24 C29 C28 178.7(2)

loop_
_cod_related_entry_id
_cod_related_entry_database
_cod_related_entry_code
1 ChemSpider 30655004
